data_1100757
loop_
_publ_author_name
'Panagiotis Angaridis'
'Jeff W. Kampf'
'Vincent L. Pecoraro'

_publ_contact_author_address
;  Chemistry Department

   University of Michigan

   930 N.University

   Ann Arbor, MI 48109, USA

;
_publ_contact_author_email vlpec@umich.edu
_publ_contact_author_fax '(734) 936 7628'
_publ_contact_author_name 'Vincent. L. Pecoraro'
_publ_contact_author_phone '(734) 763 1519'
_publ_section_title
;

Multinuclear Fe(III) Complexes with Polydentate Ligands of the Family of

Dicarboxyimidazoles: Nuclearity- and Topology-Controlled Syntheses and

Magneto-Structural Correlations

;
_journal_name_full 'Inorganic Chemistry'
_journal_page_first 3626
_journal_page_last 3635
_journal_paper_doi 10.1021/ic0481879
_journal_volume 44
_journal_year 2005
_chemical_formula_moiety '2(C71 H98 Fe2 N6 O8)'
_chemical_formula_sum 'C71 H98 Fe2 N6 O8'
_chemical_formula_weight 1275.25
_chemical_name_systematic
;

 ?

;
_space_group_IT_number 2
_symmetry_cell_setting triclinic
_symmetry_space_group_name_Hall '-P 1'
_symmetry_space_group_name_H-M 'P -1'
_atom_sites_solution_hydrogens geom
_atom_sites_solution_primary direct
_atom_sites_solution_secondary difmap
_audit_creation_method SHELXL-97
_cell_angle_alpha 80.730(11)
_cell_angle_beta 88.282(11)
_cell_angle_gamma 85.548(11)
_cell_formula_units_Z 4
_cell_length_a 12.641(2)
_cell_length_b 17.362(3)
_cell_length_c 33.972(6)
_cell_measurement_reflns_used 5790
_cell_measurement_temperature 113(2)
_cell_measurement_theta_max 26.07
_cell_measurement_theta_min 2.88
_cell_volume 7335(2)
_computing_cell_refinement 'Bruker SMART'
_computing_data_collection 'Bruker SMART'
_computing_data_reduction 'Bruker SHELXTL'
_computing_molecular_graphics 'Bruker SHELXTL'
_computing_publication_material 'Bruker SHELXTL'
_computing_structure_refinement 'Bruker SHELXTL'
_computing_structure_solution 'Bruker SHELXTL'
_diffrn_ambient_temperature 113(2)
_diffrn_measured_fraction_theta_full 0.991
_diffrn_measured_fraction_theta_max 0.991
_diffrn_measurement_device_type 'CCD area detector'
_diffrn_measurement_method 'phi and omega scans'
_diffrn_radiation_monochromator graphite
_diffrn_radiation_source 'fine-focus sealed tube'
_diffrn_radiation_type MoK\a
_diffrn_radiation_wavelength 0.71073
_diffrn_reflns_av_R_equivalents 0.0466
_diffrn_reflns_av_sigmaI/netI 0.0659
_diffrn_reflns_limit_h_max 15
_diffrn_reflns_limit_h_min -15
_diffrn_reflns_limit_k_max 21
_diffrn_reflns_limit_k_min -21
_diffrn_reflns_limit_l_max 42
_diffrn_reflns_limit_l_min -42
_diffrn_reflns_number 66017
_diffrn_reflns_theta_full 26.42
_diffrn_reflns_theta_max 26.42
_diffrn_reflns_theta_min 2.81
_exptl_absorpt_coefficient_mu 0.449
_exptl_absorpt_correction_T_max 0.9155
_exptl_absorpt_correction_T_min 0.8269
_exptl_absorpt_correction_type multi-scan
_exptl_absorpt_process_details
;

Blessing, R. Acta Cryst. (1995) A51 33-38

Sheldrick, G.  SADABS (Version 2.10) Bruker/Siemens area

detector absorption and other corrections, University of

Gottingen, Germany 2003.

;
_exptl_crystal_colour purple
_exptl_crystal_density_diffrn 1.155
_exptl_crystal_density_method 'not measured'
_exptl_crystal_description wedge
_exptl_crystal_F_000 2728
_exptl_crystal_size_max 0.44
_exptl_crystal_size_mid 0.28
_exptl_crystal_size_min 0.20
_refine_diff_density_max 0.638
_refine_diff_density_min -0.617
_refine_diff_density_rms 0.064
_refine_ls_extinction_method none
_refine_ls_goodness_of_fit_ref 1.018
_refine_ls_hydrogen_treatment constr
_refine_ls_matrix_type full
_refine_ls_number_parameters 1676
_refine_ls_number_reflns 29894
_refine_ls_number_restraints 0
_refine_ls_restrained_S_all 1.018
_refine_ls_R_factor_all 0.0973
_refine_ls_R_factor_gt 0.0571
_refine_ls_shift/su_max 0.002
_refine_ls_shift/su_mean 0.000
_refine_ls_structure_factor_coef Fsqd
_refine_ls_weighting_details 'calc w=1/[\s^2^(Fo^2^)+(0.0657P)^2^+6.8096P] where P=(Fo^2^+2Fc^2^)/3'
_refine_ls_weighting_scheme calc
_refine_ls_wR_factor_gt 0.1344
_refine_ls_wR_factor_ref 0.1539
_reflns_number_gt 20140
_reflns_number_total 29894
_reflns_threshold_expression >2sigma(I)
_cod_data_source_file ic0481879si20041222_050013_4.cif
_cod_data_source_block compound3
_cod_depositor_comments
;
The following automatic conversions were performed:
'_symmetry_cell_setting' value 'Triclinic' changed to 'triclinic'
according to '/home/saulius/struct/CIF-dictionaries/cif_core.dic'
dictionary named 'cif_core.dic' version 2.4.1 from 2010-06-29.

Automatic conversion script
Id: cif_fix_enum 1527 2010-12-29 10:47:43Z saulius 
;
_cod_database_code 1100757

loop_
_symmetry_equiv_pos_as_xyz
'x, y, z'
'-x, -y, -z'

loop_
_atom_site_label
_atom_site_type_symbol
_atom_site_fract_x
_atom_site_fract_y
_atom_site_fract_z
_atom_site_U_iso_or_equiv
_atom_site_adp_type
_atom_site_occupancy
_atom_site_symmetry_multiplicity
_atom_site_calc_flag
_atom_site_refinement_flags
_atom_site_disorder_assembly
_atom_site_disorder_group
Fe1 Fe 0.96071(3) 0.31914(3) 0.560944(13) 0.02949(11) Uani 1 1 d . . .
Fe2 Fe 0.73750(3) 0.09098(3) 0.704392(13) 0.02720(11) Uani 1 1 d . . .
Fe3 Fe 0.04603(3) 0.39207(3) 0.919619(13) 0.02823(11) Uani 1 1 d . . .
Fe4 Fe 0.31840(3) 0.12765(2) 0.839087(13) 0.02537(11) Uani 1 1 d . . .
N1 N 1.06433(19) 0.39425(15) 0.52674(7) 0.0288(6) Uani 1 1 d . . .
N2 N 1.0268(2) 0.23533(15) 0.52624(8) 0.0311(6) Uani 1 1 d . . .
N3 N 0.8970(2) 0.23459(15) 0.60641(8) 0.0306(6) Uani 1 1 d . . .
N4 N 0.81970(19) 0.15633(15) 0.65631(7) 0.0285(6) Uani 1 1 d . . .
N5 N 0.6985(3) 0.02509(17) 0.75989(8) 0.0424(7) Uani 1 1 d . . .
N6 N 0.70918(19) 0.18759(15) 0.73513(7) 0.0289(6) Uani 1 1 d . . .
N7 N -0.0710(2) 0.47887(15) 0.93245(8) 0.0295(6) Uani 1 1 d . . .
N8 N 0.0002(2) 0.32950(16) 0.97562(8) 0.0394(7) Uani 1 1 d . . .
N9 N 0.12448(19) 0.29389(14) 0.89840(7) 0.0270(5) Uani 1 1 d . . .
N10 N 0.21921(19) 0.20621(14) 0.86758(7) 0.0257(5) Uani 1 1 d . . .
N11 N 0.3630(2) 0.04947(15) 0.79925(8) 0.0310(6) Uani 1 1 d . . .
N12 N 0.3290(2) 0.21276(15) 0.78698(7) 0.0301(6) Uani 1 1 d . . .
O1 O 0.91594(18) 0.40447(14) 0.58686(7) 0.0432(6) Uani 1 1 d . . .
O2 O 0.83737(16) 0.32406(12) 0.52947(6) 0.0288(5) Uani 1 1 d . . .
O3 O 1.09503(18) 0.28302(15) 0.59889(7) 0.0424(6) Uani 1 1 d . . .
O4 O 1.14553(18) 0.21013(17) 0.65688(7) 0.0519(7) Uani 1 1 d . . .
H4A H 1.1169 0.1805 0.6755 0.078 Uiso 0.50 1 calc PR A 1
O5 O 1.05970(18) 0.12185(17) 0.71217(7) 0.0531(7) Uani 1 1 d . . .
H5B H 1.0897 0.1513 0.6939 0.080 Uiso 0.50 1 calc PR B 2
O6 O 0.75021(18) -0.00651(12) 0.68565(6) 0.0347(5) Uani 1 1 d . . .
O7 O 0.60272(15) 0.12150(11) 0.68076(6) 0.0256(4) Uani 1 1 d . . .
O8 O 0.89764(17) 0.07984(14) 0.72555(6) 0.0377(5) Uani 1 1 d . . .
O9 O 0.07020(16) 0.45891(12) 0.87090(6) 0.0324(5) Uani 1 1 d . . .
O10 O 0.16935(17) 0.41238(13) 0.94576(7) 0.0372(5) Uani 1 1 d . . .
O11 O -0.08321(16) 0.33942(13) 0.89616(7) 0.0351(5) Uani 1 1 d . . .
O12 O -0.11959(17) 0.24701(14) 0.86057(7) 0.0410(6) Uani 1 1 d . . .
H12S H -0.0850 0.2132 0.8492 0.062 Uiso 0.50 1 calc PR C 1
O13 O -0.01484(17) 0.14645(14) 0.82696(7) 0.0408(6) Uani 1 1 d . . .
H13W H -0.0513 0.1798 0.8380 0.061 Uiso 0.50 1 calc PR D 2
O14 O 0.31114(16) 0.04000(12) 0.87976(6) 0.0310(5) Uani 1 1 d . . .
O15 O 0.44556(15) 0.16186(12) 0.85531(6) 0.0275(5) Uani 1 1 d . . .
O16 O 0.15675(17) 0.10885(12) 0.82025(6) 0.0332(5) Uani 1 1 d . . .
C1 C 0.9616(3) 0.46558(19) 0.59434(10) 0.0343(7) Uani 1 1 d . . .
C2 C 0.9249(3) 0.5059(2) 0.62597(11) 0.0458(9) Uani 1 1 d . . .
C3 C 0.9755(3) 0.57016(19) 0.63151(10) 0.0379(8) Uani 1 1 d . . .
H3A H 0.9506 0.5969 0.6527 0.046 Uiso 1 1 calc R . .
C4 C 1.0613(2) 0.59937(18) 0.60832(10) 0.0309(7) Uani 1 1 d . . .
C5 C 1.0947(2) 0.56087(18) 0.57763(9) 0.0306(7) Uani 1 1 d . . .
H5A H 1.1514 0.5799 0.5608 0.037 Uiso 1 1 calc R . .
C6 C 1.0480(2) 0.49418(17) 0.57028(9) 0.0280(7) Uani 1 1 d . . .
C7 C 1.0896(2) 0.45817(18) 0.53696(9) 0.0303(7) Uani 1 1 d . . .
H7A H 1.1419 0.4851 0.5207 0.036 Uiso 1 1 calc R . .
C8 C 1.1218(3) 0.3679(2) 0.49257(10) 0.0365(8) Uani 1 1 d . . .
H8A H 1.1635 0.4105 0.4787 0.044 Uiso 1 1 calc R . .
H8B H 1.0703 0.3555 0.4735 0.044 Uiso 1 1 calc R . .
C9 C 1.1956(3) 0.2961(2) 0.50597(13) 0.0490(10) Uani 1 1 d . . .
H9A H 1.2414 0.3079 0.5271 0.059 Uiso 1 1 calc R . .
H9B H 1.2424 0.2863 0.4831 0.059 Uiso 1 1 calc R . .
C10 C 1.1423(3) 0.2211(2) 0.52189(11) 0.0414(8) Uani 1 1 d . . .
H10A H 1.1579 0.1829 0.5034 0.050 Uiso 1 1 calc R . .
H10B H 1.1722 0.1981 0.5481 0.050 Uiso 1 1 calc R . .
C11 C 0.9675(3) 0.19236(19) 0.51035(10) 0.0343(7) Uani 1 1 d . . .
H11A H 1.0028 0.1502 0.4994 0.041 Uiso 1 1 calc R . .
C12 C 0.8540(3) 0.20084(18) 0.50729(9) 0.0316(7) Uani 1 1 d . . .
C13 C 0.8069(3) 0.1442(2) 0.48986(10) 0.0408(8) Uani 1 1 d . . .
H13A H 0.8496 0.0998 0.4840 0.049 Uiso 1 1 calc R . .
C14 C 0.7017(3) 0.1511(2) 0.48105(10) 0.0411(8) Uani 1 1 d . . .
C15 C 0.6418(3) 0.2155(2) 0.49110(10) 0.0404(8) Uani 1 1 d . . .
H15A H 0.5679 0.2196 0.4859 0.048 Uiso 1 1 calc R . .
C16 C 0.6816(2) 0.27451(19) 0.50826(9) 0.0324(7) Uani 1 1 d . . .
C17 C 0.7925(2) 0.26753(18) 0.51597(9) 0.0288(7) Uani 1 1 d . . .
C18 C 0.8083(2) 0.20165(18) 0.62046(9) 0.0280(7) Uani 1 1 d . . .
H18A H 0.7435 0.2095 0.6064 0.034 Uiso 1 1 calc R . .
C19 C 0.9236(2) 0.16081(19) 0.66557(9) 0.0322(7) Uani 1 1 d . . .
C20 C 0.9706(2) 0.2084(2) 0.63515(9) 0.0346(7) Uani 1 1 d . . .
C21 C 1.0776(3) 0.2357(2) 0.63010(10) 0.0401(8) Uani 1 1 d . . .
C22 C 0.9625(3) 0.1182(2) 0.70319(10) 0.0383(8) Uani 1 1 d . . .
C23 C 0.6840(3) -0.06244(19) 0.69233(10) 0.0352(8) Uani 1 1 d . . .
C24 C 0.6779(3) -0.1152(2) 0.66483(11) 0.0409(8) Uani 1 1 d . . .
C25 C 0.6011(3) -0.1678(2) 0.67205(13) 0.0537(11) Uani 1 1 d . . .
H25A H 0.5934 -0.2009 0.6528 0.064 Uiso 1 1 calc R . .
C26 C 0.5331(3) -0.1765(2) 0.70565(14) 0.0551(11) Uani 1 1 d . E .
C27 C 0.5482(3) -0.1299(2) 0.73362(12) 0.0470(9) Uani 1 1 d . . .
H27A H 0.5073 -0.1367 0.7577 0.056 Uiso 1 1 calc R . .
C28 C 0.6219(3) -0.07270(18) 0.72806(10) 0.0347(7) Uani 1 1 d . . .
C29 C 0.6436(3) -0.03430(19) 0.76096(10) 0.0399(8) Uani 1 1 d . . .
H29A H 0.6142 -0.0550 0.7862 0.048 Uiso 1 1 calc R . .
C30 C 0.7424(4) 0.0432(3) 0.79806(12) 0.0618(12) Uani 1 1 d . . .
H30A H 0.7097 0.0100 0.8209 0.074 Uiso 1 1 calc R . .
H30B H 0.8197 0.0288 0.7984 0.074 Uiso 1 1 calc R . .
C31 C 0.7247(4) 0.1236(3) 0.80338(12) 0.0666(13) Uani 1 1 d . . .
H31A H 0.7565 0.1283 0.8291 0.080 Uiso 1 1 calc R . .
H31B H 0.6471 0.1345 0.8065 0.080 Uiso 1 1 calc R . .
C32 C 0.7634(3) 0.1878(2) 0.77285(9) 0.0357(8) Uani 1 1 d . . .
H32A H 0.7480 0.2389 0.7820 0.043 Uiso 1 1 calc R . .
H32B H 0.8411 0.1794 0.7689 0.043 Uiso 1 1 calc R . .
C33 C 0.6407(2) 0.24544(18) 0.72383(9) 0.0287(7) Uani 1 1 d . . .
H33A H 0.6395 0.2883 0.7381 0.034 Uiso 1 1 calc R . .
C34 C 0.5661(2) 0.25254(17) 0.69223(9) 0.0248(6) Uani 1 1 d . . .
C35 C 0.5031(2) 0.32379(17) 0.68424(9) 0.0288(7) Uani 1 1 d . . .
H35A H 0.5176 0.3657 0.6976 0.035 Uiso 1 1 calc R . .
C36 C 0.4214(2) 0.33458(17) 0.65773(9) 0.0279(7) Uani 1 1 d . . .
C37 C 0.4035(2) 0.27059(18) 0.63882(9) 0.0278(7) Uani 1 1 d . . .
H37A H 0.3464 0.2766 0.6208 0.033 Uiso 1 1 calc R . .
C38 C 0.4630(2) 0.19935(17) 0.64456(9) 0.0253(6) Uani 1 1 d . . .
C39 C 0.5464(2) 0.18951(17) 0.67252(8) 0.0243(6) Uani 1 1 d . . .
C40 C 0.8295(4) 0.4777(3) 0.65207(14) 0.0854(19) Uani 1 1 d D . .
C41 C 0.8044(5) 0.5288(3) 0.68466(18) 0.113(3) Uani 1 1 d D . .
H41A H 0.7819 0.5823 0.6722 0.170 Uiso 1 1 calc R . .
H41B H 0.8680 0.5296 0.7004 0.170 Uiso 1 1 calc R . .
H41C H 0.7473 0.5072 0.7022 0.170 Uiso 1 1 calc R . .
C42 C 0.8551(6) 0.3932(3) 0.67302(17) 0.140(4) Uani 1 1 d D . .
H42A H 0.7940 0.3755 0.6895 0.210 Uiso 1 1 calc R . .
H42B H 0.9169 0.3913 0.6900 0.210 Uiso 1 1 calc R . .
H42C H 0.8706 0.3590 0.6529 0.210 Uiso 1 1 calc R . .
C43 C 0.7321(4) 0.4833(4) 0.6261(2) 0.141(4) Uani 1 1 d D . .
H43A H 0.7123 0.5384 0.6157 0.211 Uiso 1 1 calc R . .
H43B H 0.6731 0.4605 0.6421 0.211 Uiso 1 1 calc R . .
H43C H 0.7484 0.4546 0.6038 0.211 Uiso 1 1 calc R . .
C44 C 1.1083(3) 0.67451(19) 0.61542(10) 0.0378(8) Uani 1 1 d . . .
C45 C 1.1107(5) 0.6806(3) 0.65902(13) 0.096(2) Uani 1 1 d . . .
H45A H 1.1456 0.7275 0.6624 0.144 Uiso 1 1 calc R . .
H45B H 1.1501 0.6341 0.6733 0.144 Uiso 1 1 calc R . .
H45C H 1.0380 0.6841 0.6698 0.144 Uiso 1 1 calc R . .
C46 C 1.0400(3) 0.7424(2) 0.59305(15) 0.0656(13) Uani 1 1 d . . .
H46A H 0.9664 0.7397 0.6028 0.098 Uiso 1 1 calc R . .
H46B H 1.0432 0.7395 0.5645 0.098 Uiso 1 1 calc R . .
H46C H 1.0663 0.7919 0.5975 0.098 Uiso 1 1 calc R . .
C47 C 1.2221(3) 0.6799(2) 0.59833(12) 0.0497(10) Uani 1 1 d . . .
H47A H 1.2507 0.7276 0.6043 0.075 Uiso 1 1 calc R . .
H47B H 1.2214 0.6814 0.5694 0.075 Uiso 1 1 calc R . .
H47C H 1.2668 0.6341 0.6105 0.075 Uiso 1 1 calc R . .
C48 C 0.6557(3) 0.0883(3) 0.46016(11) 0.0544(11) Uani 1 1 d . . .
C49 C 0.5443(4) 0.1129(3) 0.4471(2) 0.102(2) Uani 1 1 d . . .
H49A H 0.5180 0.0732 0.4331 0.153 Uiso 1 1 calc R . .
H49B H 0.5432 0.1631 0.4291 0.153 Uiso 1 1 calc R . .
H49C H 0.4988 0.1185 0.4705 0.153 Uiso 1 1 calc R . .
C50 C 0.6587(4) 0.0113(3) 0.48860(15) 0.0772(15) Uani 1 1 d . . .
H50A H 0.6146 0.0175 0.5123 0.116 Uiso 1 1 calc R . .
H50B H 0.7321 -0.0045 0.4966 0.116 Uiso 1 1 calc R . .
H50C H 0.6315 -0.0290 0.4753 0.116 Uiso 1 1 calc R . .
C51 C 0.7273(4) 0.0751(3) 0.42378(14) 0.0837(17) Uani 1 1 d . . .
H51A H 0.7024 0.0322 0.4118 0.126 Uiso 1 1 calc R . .
H51B H 0.8006 0.0617 0.4324 0.126 Uiso 1 1 calc R . .
H51C H 0.7243 0.1231 0.4040 0.126 Uiso 1 1 calc R . .
C52 C 0.6113(2) 0.3445(2) 0.51837(10) 0.0385(8) Uani 1 1 d . . .
C53 C 0.6477(3) 0.4204(2) 0.49359(12) 0.0507(10) Uani 1 1 d . . .
H53A H 0.7208 0.4274 0.5004 0.076 Uiso 1 1 calc R . .
H53B H 0.6011 0.4651 0.4995 0.076 Uiso 1 1 calc R . .
H53C H 0.6444 0.4171 0.4651 0.076 Uiso 1 1 calc R . .
C54 C 0.4943(3) 0.3388(3) 0.50851(13) 0.0546(11) Uani 1 1 d . . .
H54A H 0.4882 0.3381 0.4799 0.082 Uiso 1 1 calc R . .
H54B H 0.4514 0.3840 0.5158 0.082 Uiso 1 1 calc R . .
H54C H 0.4689 0.2906 0.5236 0.082 Uiso 1 1 calc R . .
C55 C 0.6168(3) 0.3499(2) 0.56278(10) 0.0417(8) Uani 1 1 d . . .
H55A H 0.5863 0.3043 0.5785 0.063 Uiso 1 1 calc R . .
H55B H 0.5765 0.3978 0.5681 0.063 Uiso 1 1 calc R . .
H55C H 0.6910 0.3511 0.5701 0.063 Uiso 1 1 calc R . .
C56 C 0.7569(3) -0.1145(2) 0.62964(11) 0.0463(9) Uani 1 1 d . . .
C57 C 0.8695(3) -0.1271(2) 0.64577(11) 0.0489(9) Uani 1 1 d . . .
H57A H 0.8819 -0.0858 0.6612 0.073 Uiso 1 1 calc R . .
H57B H 0.9207 -0.1256 0.6235 0.073 Uiso 1 1 calc R . .
H57C H 0.8782 -0.1782 0.6630 0.073 Uiso 1 1 calc R . .
C58 C 0.7411(4) -0.1801(3) 0.60541(14) 0.0659(13) Uani 1 1 d . . .
H58A H 0.7496 -0.2309 0.6228 0.099 Uiso 1 1 calc R . .
H58B H 0.7939 -0.1784 0.5836 0.099 Uiso 1 1 calc R . .
H58C H 0.6696 -0.1728 0.5943 0.099 Uiso 1 1 calc R . .
C59 C 0.7448(4) -0.0370(3) 0.60096(12) 0.0659(13) Uani 1 1 d . . .
H59A H 0.6711 -0.0273 0.5922 0.099 Uiso 1 1 calc R . .
H59B H 0.7920 -0.0397 0.5777 0.099 Uiso 1 1 calc R . .
H59C H 0.7634 0.0056 0.6146 0.099 Uiso 1 1 calc R . .
C60 C 0.4474(4) -0.2352(3) 0.71054(17) 0.0789(15) Uani 1 1 d D . .
C61A C 0.4488(12) -0.2859(10) 0.6779(5) 0.113(5) Uani 0.50 1 d PD E 1
H61A H 0.3886 -0.3188 0.6819 0.169 Uiso 0.50 1 calc PR E 1
H61B H 0.5152 -0.3192 0.6790 0.169 Uiso 0.50 1 calc PR E 1
H61C H 0.4435 -0.2523 0.6518 0.169 Uiso 0.50 1 calc PR E 1
C62A C 0.3365(6) -0.1918(7) 0.7121(4) 0.081(3) Uani 0.50 1 d PD E 1
H62A H 0.2826 -0.2300 0.7174 0.121 Uiso 0.50 1 calc PR E 1
H62B H 0.3225 -0.1581 0.6865 0.121 Uiso 0.50 1 calc PR E 1
H62C H 0.3339 -0.1597 0.7334 0.121 Uiso 0.50 1 calc PR E 1
C63A C 0.4590(9) -0.2825(8) 0.7526(4) 0.129(8) Uani 0.50 1 d PD E 1
H63A H 0.4456 -0.2475 0.7724 0.193 Uiso 0.50 1 calc PR E 1
H63B H 0.5312 -0.3076 0.7556 0.193 Uiso 0.50 1 calc PR E 1
H63C H 0.4078 -0.3227 0.7567 0.193 Uiso 0.50 1 calc PR E 1
C61B C 0.3936(15) -0.2478(13) 0.7503(4) 0.146(9) Uani 0.50 1 d PD E 2
H61D H 0.3541 -0.1992 0.7549 0.220 Uiso 0.50 1 calc PR E 2
H61E H 0.4468 -0.2635 0.7710 0.220 Uiso 0.50 1 calc PR E 2
H61F H 0.3445 -0.2891 0.7512 0.220 Uiso 0.50 1 calc PR E 2
C62B C 0.4986(10) -0.3175(5) 0.7066(5) 0.098(4) Uani 0.50 1 d PD E 2
H62D H 0.5515 -0.3336 0.7274 0.147 Uiso 0.50 1 calc PR E 2
H62E H 0.5331 -0.3160 0.6803 0.147 Uiso 0.50 1 calc PR E 2
H62F H 0.4436 -0.3549 0.7095 0.147 Uiso 0.50 1 calc PR E 2
C63B C 0.3711(11) -0.2124(11) 0.6757(4) 0.138(7) Uani 0.50 1 d PD E 2
H63A H 0.3154 -0.2492 0.6782 0.207 Uiso 0.50 1 calc PR E 2
H63B H 0.4103 -0.2140 0.6505 0.207 Uiso 0.50 1 calc PR E 2
H63C H 0.3388 -0.1593 0.6761 0.207 Uiso 0.50 1 calc PR E 2
C64 C 0.3502(3) 0.41060(18) 0.64901(10) 0.0331(7) Uani 1 1 d . . .
C65 C 0.3518(3) 0.4415(2) 0.60406(11) 0.0590(12) Uani 1 1 d . . .
H65A H 0.4247 0.4509 0.5951 0.088 Uiso 1 1 calc R . .
H65B H 0.3070 0.4906 0.5987 0.088 Uiso 1 1 calc R . .
H65C H 0.3246 0.4028 0.5897 0.088 Uiso 1 1 calc R . .
C66 C 0.3880(3) 0.4740(2) 0.67078(13) 0.0509(10) Uani 1 1 d . . .
H66A H 0.3877 0.4553 0.6996 0.076 Uiso 1 1 calc R . .
H66B H 0.3403 0.5215 0.6650 0.076 Uiso 1 1 calc R . .
H66C H 0.4602 0.4857 0.6617 0.076 Uiso 1 1 calc R . .
C67 C 0.2362(3) 0.3958(2) 0.66226(11) 0.0407(8) Uani 1 1 d . . .
H67A H 0.2111 0.3553 0.6486 0.061 Uiso 1 1 calc R . .
H67B H 0.1908 0.4443 0.6555 0.061 Uiso 1 1 calc R . .
H67C H 0.2335 0.3784 0.6912 0.061 Uiso 1 1 calc R . .
C68 C 0.4442(2) 0.13421(18) 0.62056(9) 0.0287(7) Uani 1 1 d . . .
C69 C 0.4194(3) 0.05753(19) 0.64764(10) 0.0360(8) Uani 1 1 d . . .
H69A H 0.4747 0.0432 0.6677 0.054 Uiso 1 1 calc R . .
H69B H 0.4174 0.0158 0.6315 0.054 Uiso 1 1 calc R . .
H69C H 0.3504 0.0648 0.6610 0.054 Uiso 1 1 calc R . .
C70 C 0.3516(3) 0.1568(2) 0.59208(10) 0.0393(8) Uani 1 1 d . . .
H70A H 0.2866 0.1675 0.6074 0.059 Uiso 1 1 calc R . .
H70B H 0.3420 0.1136 0.5774 0.059 Uiso 1 1 calc R . .
H70C H 0.3666 0.2037 0.5732 0.059 Uiso 1 1 calc R . .
C71 C 0.5442(2) 0.1194(2) 0.59502(9) 0.0335(7) Uani 1 1 d . . .
H71A H 0.5577 0.1673 0.5766 0.050 Uiso 1 1 calc R . .
H71B H 0.5333 0.0774 0.5797 0.050 Uiso 1 1 calc R . .
H71C H 0.6051 0.1039 0.6124 0.050 Uiso 1 1 calc R . .
C72 C 0.0163(2) 0.51734(17) 0.84929(9) 0.0287(7) Uani 1 1 d . . .
C73 C 0.0421(2) 0.53942(18) 0.80791(9) 0.0319(7) Uani 1 1 d . . .
C74 C -0.0159(3) 0.60256(19) 0.78705(10) 0.0367(8) Uani 1 1 d . . .
H74A H 0.0013 0.6173 0.7596 0.044 Uiso 1 1 calc R . .
C75 C -0.0987(3) 0.64667(19) 0.80352(11) 0.0409(8) Uani 1 1 d . . .
C76 C -0.1229(3) 0.62363(19) 0.84325(10) 0.0376(8) Uani 1 1 d . . .
H76A H -0.1788 0.6518 0.8554 0.045 Uiso 1 1 calc R . .
C77 C -0.0673(2) 0.55957(17) 0.86638(9) 0.0294(7) Uani 1 1 d . . .
C78 C -0.1037(2) 0.53776(18) 0.90724(9) 0.0298(7) Uani 1 1 d . . .
H78A H -0.1586 0.5715 0.9163 0.036 Uiso 1 1 calc R . .
C79 C -0.1296(3) 0.46490(19) 0.97097(10) 0.0355(8) Uani 1 1 d . . .
H79A H -0.1832 0.5090 0.9727 0.043 Uiso 1 1 calc R . .
H79B H -0.0799 0.4615 0.9932 0.043 Uiso 1 1 calc R . .
C80 C -0.1844(3) 0.3886(2) 0.97422(10) 0.0400(8) Uani 1 1 d . . .
H80A H -0.2404 0.3881 0.9953 0.048 Uiso 1 1 calc R . .
H80B H -0.2196 0.3877 0.9487 0.048 Uiso 1 1 calc R . .
C81 C -0.1112(3) 0.3144(2) 0.98376(11) 0.0454(9) Uani 1 1 d . . .
H81A H -0.1203 0.2920 1.0122 0.054 Uiso 1 1 calc R . .
H81B H -0.1313 0.2754 0.9676 0.054 Uiso 1 1 calc R . .
C82 C 0.0684(3) 0.3013(2) 1.00268(11) 0.0516(10) Uani 1 1 d . . .
H82A H 0.0417 0.2694 1.0257 0.062 Uiso 1 1 calc R . .
C83 C 0.1801(3) 0.3125(3) 1.00209(11) 0.0549(11) Uani 1 1 d . . .
C84 C 0.2419(4) 0.2679(3) 1.03296(13) 0.0850(18) Uani 1 1 d . . .
H84A H 0.2090 0.2314 1.0525 0.102 Uiso 1 1 calc R . .
C85 C 0.3488(5) 0.2765(4) 1.03520(15) 0.093(2) Uani 1 1 d . F .
C86 C 0.3923(4) 0.3316(4) 1.00668(16) 0.0865(19) Uani 1 1 d . . .
H86A H 0.4660 0.3376 1.0083 0.104 Uiso 1 1 calc R . .
C87 C 0.3382(3) 0.3789(3) 0.97597(12) 0.0595(12) Uani 1 1 d . . .
C88 C 0.2265(3) 0.3683(2) 0.97370(11) 0.0478(10) Uani 1 1 d . . .
C89 C 0.2213(2) 0.26083(17) 0.89106(9) 0.0273(7) Uani 1 1 d . . .
H89A H 0.2847 0.2749 0.9015 0.033 Uiso 1 1 calc R . .
C90 C 0.1141(2) 0.20416(17) 0.85948(9) 0.0261(6) Uani 1 1 d . . .
C91 C 0.0567(2) 0.25738(17) 0.87840(9) 0.0264(6) Uani 1 1 d . . .
C92 C -0.0562(2) 0.28255(19) 0.87829(10) 0.0327(7) Uani 1 1 d . . .
C93 C 0.0843(2) 0.14973(18) 0.83416(9) 0.0304(7) Uani 1 1 d . . .
C94 C 0.2789(3) -0.02956(19) 0.87788(10) 0.0340(7) Uani 1 1 d . . .
C95 C 0.2267(3) -0.0717(2) 0.91101(10) 0.0425(9) Uani 1 1 d D . .
C96 C 0.1947(4) -0.1444(3) 0.90693(12) 0.0665(13) Uani 1 1 d U . .
H96A H 0.1638 -0.1748 0.9295 0.080 Uiso 1 1 calc R . .
C97 C 0.2049(4) -0.1754(3) 0.87215(14) 0.094(2) Uani 1 1 d DU G .
C98 C 0.2616(4) -0.1363(2) 0.84115(13) 0.0726(14) Uani 1 1 d U . .
H98A H 0.2774 -0.1599 0.8181 0.087 Uiso 1 1 calc R . .
C99 C 0.2969(3) -0.0625(2) 0.84277(10) 0.0412(8) Uani 1 1 d D . .
C100 C 0.3417(3) -0.0219(2) 0.80662(10) 0.0385(8) Uani 1 1 d . . .
H10C H 0.3571 -0.0519 0.7858 0.046 Uiso 1 1 calc R . .
C101 C 0.3965(3) 0.0802(2) 0.75836(10) 0.0360(8) Uani 1 1 d . . .
H10D H 0.4200 0.0363 0.7441 0.043 Uiso 1 1 calc R . .
H10E H 0.4572 0.1127 0.7591 0.043 Uiso 1 1 calc R . .
C102 C 0.3053(3) 0.1293(2) 0.73620(10) 0.0382(8) Uani 1 1 d . . .
H10F H 0.2437 0.0970 0.7377 0.046 Uiso 1 1 calc R . .
H10L H 0.3265 0.1419 0.7077 0.046 Uiso 1 1 calc R . .
C103 C 0.2699(3) 0.2053(2) 0.75114(10) 0.0370(8) Uani 1 1 d . . .
H10G H 0.2822 0.2501 0.7299 0.044 Uiso 1 1 calc R . .
H10H H 0.1930 0.2065 0.7576 0.044 Uiso 1 1 calc R . .
C104 C 0.3888(2) 0.27010(18) 0.78448(9) 0.0296(7) Uani 1 1 d . . .
H10I H 0.3832 0.3075 0.7608 0.036 Uiso 1 1 calc R . .
C105 C 0.4630(2) 0.28435(18) 0.81324(9) 0.0283(7) Uani 1 1 d . . .
C106 C 0.5162(2) 0.35321(18) 0.80455(9) 0.0293(7) Uani 1 1 d . . .
H10J H 0.4965 0.3900 0.7816 0.035 Uiso 1 1 calc R . .
C107 C 0.5952(2) 0.36933(18) 0.82782(10) 0.0320(7) Uani 1 1 d . . .
C108 C 0.6202(2) 0.31404(18) 0.86182(9) 0.0313(7) Uani 1 1 d . . .
H10K H 0.6760 0.3240 0.8780 0.038 Uiso 1 1 calc R . .
C109 C 0.5692(2) 0.24594(18) 0.87335(9) 0.0279(7) Uani 1 1 d . . .
C110 C 0.4903(2) 0.22927(17) 0.84759(9) 0.0260(6) Uani 1 1 d . . .
C111 C 0.1310(3) 0.4939(2) 0.78784(10) 0.0416(8) Uani 1 1 d . . .
C112 C 0.1457(3) 0.5281(2) 0.74370(11) 0.0557(11) Uani 1 1 d . . .
H11B H 0.0799 0.5255 0.7295 0.084 Uiso 1 1 calc R . .
H11C H 0.2037 0.4979 0.7320 0.084 Uiso 1 1 calc R . .
H11D H 0.1628 0.5827 0.7413 0.084 Uiso 1 1 calc R . .
C113 C 0.2368(3) 0.4982(3) 0.80809(13) 0.0667(13) Uani 1 1 d . . .
H11E H 0.2537 0.5529 0.8055 0.100 Uiso 1 1 calc R . .
H11F H 0.2932 0.4684 0.7953 0.100 Uiso 1 1 calc R . .
H11G H 0.2311 0.4759 0.8364 0.100 Uiso 1 1 calc R . .
C114 C 0.1045(4) 0.4085(2) 0.79055(12) 0.0590(12) Uani 1 1 d . . .
H11H H 0.0989 0.3846 0.8186 0.088 Uiso 1 1 calc R . .
H11I H 0.1609 0.3796 0.7773 0.088 Uiso 1 1 calc R . .
H11J H 0.0369 0.4066 0.7775 0.088 Uiso 1 1 calc R . .
C115 C -0.1573(3) 0.7165(2) 0.77711(12) 0.0555(11) Uani 1 1 d . . .
C116 C -0.2007(3) 0.6903(3) 0.74040(12) 0.0603(11) Uani 1 1 d . . .
H11K H -0.2400 0.7347 0.7243 0.090 Uiso 1 1 calc R . .
H11L H -0.2483 0.6485 0.7488 0.090 Uiso 1 1 calc R . .
H11M H -0.1418 0.6707 0.7245 0.090 Uiso 1 1 calc R . .
C117 C -0.2513(5) 0.7506(3) 0.79990(15) 0.106(2) Uani 1 1 d . . .
H11N H -0.2954 0.7878 0.7813 0.159 Uiso 1 1 calc R . .
H11O H -0.2248 0.7776 0.8204 0.159 Uiso 1 1 calc R . .
H11P H -0.2937 0.7082 0.8126 0.159 Uiso 1 1 calc R . .
C118 C -0.0806(4) 0.7797(2) 0.76327(14) 0.0759(15) Uani 1 1 d . . .
H11Q H -0.0192 0.7570 0.7497 0.114 Uiso 1 1 calc R . .
H11R H -0.0568 0.8004 0.7864 0.114 Uiso 1 1 calc R . .
H11S H -0.1167 0.8221 0.7448 0.114 Uiso 1 1 calc R . .
C119 C 0.4182(5) 0.2303(5) 1.06903(17) 0.137(3) Uani 1 1 d D . .
C120 C 0.5390(6) 0.2363(6) 1.0571(3) 0.065(3) Uani 0.50 1 d PDU F 1
H12A H 0.5823 0.1984 1.0756 0.098 Uiso 0.50 1 calc PR F 1
H12B H 0.5590 0.2892 1.0582 0.098 Uiso 0.50 1 calc PR F 1
H12C H 0.5509 0.2248 1.0299 0.098 Uiso 0.50 1 calc PR F 1
C121 C 0.4086(12) 0.1435(6) 1.0657(4) 0.123(5) Uani 0.50 1 d PDU F 1
H12D H 0.4125 0.1369 1.0376 0.184 Uiso 0.50 1 calc PR F 1
H12E H 0.3406 0.1270 1.0774 0.184 Uiso 0.50 1 calc PR F 1
H12F H 0.4668 0.1113 1.0801 0.184 Uiso 0.50 1 calc PR F 1
C122 C 0.3895(15) 0.2477(12) 1.1089(3) 0.147(7) Uani 0.50 1 d PDU F 1
H12G H 0.4367 0.2158 1.1285 0.220 Uiso 0.50 1 calc PR F 1
H12H H 0.3159 0.2355 1.1153 0.220 Uiso 0.50 1 calc PR F 1
H12I H 0.3966 0.3032 1.1095 0.220 Uiso 0.50 1 calc PR F 1
C12A C 0.3510(8) 0.1762(7) 1.0989(3) 0.101(4) Uani 0.50 1 d PDU F 2
H12J H 0.3263 0.1349 1.0857 0.151 Uiso 0.50 1 calc PR F 2
H12K H 0.2897 0.2070 1.1082 0.151 Uiso 0.50 1 calc PR F 2
H12L H 0.3945 0.1525 1.1217 0.151 Uiso 0.50 1 calc PR F 2
C12B C 0.4370(8) 0.2896(6) 1.0989(3) 0.078(3) Uani 0.50 1 d PDU F 2
H12M H 0.4734 0.2613 1.1226 0.116 Uiso 0.50 1 calc PR F 2
H12N H 0.3685 0.3133 1.1069 0.116 Uiso 0.50 1 calc PR F 2
H12O H 0.4807 0.3307 1.0856 0.116 Uiso 0.50 1 calc PR F 2
C12C C 0.5069(12) 0.1795(10) 1.0565(4) 0.126(5) Uani 0.50 1 d PDU F 2
H12P H 0.5436 0.1511 1.0801 0.189 Uiso 0.50 1 calc PR F 2
H12Q H 0.5567 0.2115 1.0397 0.189 Uiso 0.50 1 calc PR F 2
H12R H 0.4798 0.1421 1.0413 0.189 Uiso 0.50 1 calc PR F 2
C123 C 0.3918(3) 0.4392(3) 0.94553(14) 0.0589(12) Uani 1 1 d . . .
C124 C 0.5119(3) 0.4396(3) 0.95313(16) 0.0858(18) Uani 1 1 d . . .
H12A H 0.5477 0.3890 0.9496 0.129 Uiso 1 1 calc R . .
H12B H 0.5220 0.4489 0.9804 0.129 Uiso 1 1 calc R . .
H12C H 0.5420 0.4813 0.9342 0.129 Uiso 1 1 calc R . .
C125 C 0.3421(3) 0.5209(3) 0.94880(18) 0.0826(17) Uani 1 1 d . . .
H12D H 0.3773 0.5597 0.9297 0.124 Uiso 1 1 calc R . .
H12E H 0.3507 0.5316 0.9759 0.124 Uiso 1 1 calc R . .
H12F H 0.2664 0.5238 0.9428 0.124 Uiso 1 1 calc R . .
C126 C 0.3813(3) 0.4220(2) 0.90349(12) 0.0498(10) Uani 1 1 d . . .
H12G H 0.4171 0.3706 0.9014 0.075 Uiso 1 1 calc R . .
H12H H 0.4139 0.4623 0.8845 0.075 Uiso 1 1 calc R . .
H12I H 0.3060 0.4219 0.8974 0.075 Uiso 1 1 calc R . .
C127 C 0.2020(3) -0.0371(2) 0.94902(11) 0.0456(9) Uani 1 1 d . . .
C128 C 0.1407(4) -0.0913(3) 0.98040(12) 0.0665(13) Uani 1 1 d . . .
H12J H 0.0732 -0.1011 0.9694 0.100 Uiso 1 1 calc R . .
H12K H 0.1270 -0.0664 1.0041 0.100 Uiso 1 1 calc R . .
H12L H 0.1830 -0.1411 0.9877 0.100 Uiso 1 1 calc R . .
C129 C 0.1329(4) 0.0404(3) 0.93978(14) 0.0714(14) Uani 1 1 d . . .
H12M H 0.1728 0.0790 0.9223 0.107 Uiso 1 1 calc R . .
H12N H 0.1136 0.0600 0.9647 0.107 Uiso 1 1 calc R . .
H12O H 0.0684 0.0315 0.9264 0.107 Uiso 1 1 calc R . .
C130 C 0.3059(3) -0.0218(2) 0.96783(11) 0.0542(10) Uani 1 1 d . . .
H13B H 0.3472 -0.0716 0.9762 0.081 Uiso 1 1 calc R . .
H13C H 0.2895 0.0042 0.9911 0.081 Uiso 1 1 calc R . .
H13D H 0.3472 0.0119 0.9482 0.081 Uiso 1 1 calc R . .
C131 C 0.1619(7) -0.2542(3) 0.86990(16) 0.214(6) Uani 1 1 d DU . .
C132 C 0.1588(5) -0.2741(3) 0.82966(15) 0.080(2) Uani 0.879(9) 1 d PD G 1
H13E H 0.2311 -0.2871 0.8204 0.120 Uiso 0.879(9) 1 calc PR G 1
H13F H 0.1267 -0.2293 0.8115 0.120 Uiso 0.879(9) 1 calc PR G 1
H13G H 0.1164 -0.3192 0.8302 0.120 Uiso 0.879(9) 1 calc PR G 1
C133 C 0.0359(8) -0.2408(6) 0.8787(3) 0.242(9) Uani 0.879(9) 1 d PD G 1
H13H H -0.0015 -0.2802 0.8681 0.364 Uiso 0.879(9) 1 calc PR G 1
H13I H 0.0100 -0.1884 0.8658 0.364 Uiso 0.879(9) 1 calc PR G 1
H13J H 0.0228 -0.2456 0.9075 0.364 Uiso 0.879(9) 1 calc PR G 1
C134 C 0.1825(7) -0.3158(3) 0.90325(18) 0.107(3) Uani 0.879(9) 1 d PD G 1
H13K H 0.1488 -0.3626 0.8989 0.160 Uiso 0.879(9) 1 calc PR G 1
H13L H 0.1534 -0.2987 0.9277 0.160 Uiso 0.879(9) 1 calc PR G 1
H13M H 0.2592 -0.3280 0.9058 0.160 Uiso 0.879(9) 1 calc PR G 1
C135 C 0.6570(3) 0.44317(19) 0.81718(11) 0.0409(8) Uani 1 1 d . . .
C136 C 0.7673(3) 0.4210(2) 0.80233(14) 0.0607(12) Uani 1 1 d . . .
H13N H 0.8036 0.3825 0.8228 0.091 Uiso 1 1 calc R . .
H13O H 0.8074 0.4677 0.7967 0.091 Uiso 1 1 calc R . .
H13P H 0.7624 0.3983 0.7779 0.091 Uiso 1 1 calc R . .
C137 C 0.6013(3) 0.5021(2) 0.78471(16) 0.0702(14) Uani 1 1 d . . .
H13Q H 0.6407 0.5492 0.7792 0.105 Uiso 1 1 calc R . .
H13R H 0.5290 0.5160 0.7937 0.105 Uiso 1 1 calc R . .
H13S H 0.5985 0.4788 0.7604 0.105 Uiso 1 1 calc R . .
C138 C 0.6653(4) 0.4827(3) 0.85374(15) 0.0756(14) Uani 1 1 d . . .
H13T H 0.7081 0.4482 0.8739 0.113 Uiso 1 1 calc R . .
H13U H 0.5941 0.4933 0.8648 0.113 Uiso 1 1 calc R . .
H13V H 0.6990 0.5320 0.8461 0.113 Uiso 1 1 calc R . .
C139 C 0.5929(2) 0.19064(19) 0.91292(9) 0.0321(7) Uani 1 1 d . . .
C140 C 0.6370(3) 0.1092(2) 0.90574(10) 0.0397(8) Uani 1 1 d . . .
H14A H 0.5867 0.0874 0.8899 0.060 Uiso 1 1 calc R . .
H14B H 0.6472 0.0749 0.9314 0.060 Uiso 1 1 calc R . .
H14C H 0.7051 0.1133 0.8913 0.060 Uiso 1 1 calc R . .
C141 C 0.6749(3) 0.2224(2) 0.93720(10) 0.0429(9) Uani 1 1 d . . .
H14D H 0.7419 0.2265 0.9220 0.064 Uiso 1 1 calc R . .
H14E H 0.6867 0.1867 0.9624 0.064 Uiso 1 1 calc R . .
H14F H 0.6487 0.2742 0.9428 0.064 Uiso 1 1 calc R . .
C142 C 0.4907(2) 0.1825(2) 0.93854(9) 0.0337(7) Uani 1 1 d . . .
H14G H 0.4617 0.2343 0.9431 0.051 Uiso 1 1 calc R . .
H14H H 0.5068 0.1495 0.9642 0.051 Uiso 1 1 calc R . .
H14I H 0.4385 0.1584 0.9246 0.051 Uiso 1 1 calc R . .

loop_
_atom_site_aniso_label
_atom_site_aniso_U_11
_atom_site_aniso_U_22
_atom_site_aniso_U_33
_atom_site_aniso_U_23
_atom_site_aniso_U_13
_atom_site_aniso_U_12
Fe1 0.0289(2) 0.0339(3) 0.0282(2) -0.01005(19) 0.00291(18) -0.00966(19)
Fe2 0.0301(2) 0.0273(2) 0.0235(2) -0.00306(18) -0.00289(18) 0.00095(18)
Fe3 0.0273(2) 0.0296(2) 0.0279(2) -0.00707(19) -0.00037(18) 0.00300(18)
Fe4 0.0251(2) 0.0245(2) 0.0268(2) -0.00526(18) -0.00137(17) -0.00103(17)
N1 0.0251(13) 0.0342(15) 0.0283(14) -0.0092(11) 0.0025(11) -0.0035(11)
N2 0.0302(14) 0.0323(15) 0.0306(14) -0.0056(12) -0.0054(11) 0.0019(11)
N3 0.0278(14) 0.0360(15) 0.0295(14) -0.0065(12) -0.0041(11) -0.0081(11)
N4 0.0248(13) 0.0350(15) 0.0263(14) -0.0063(11) -0.0029(10) -0.0024(11)
N5 0.068(2) 0.0342(16) 0.0243(15) -0.0026(12) -0.0052(14) -0.0033(15)
N6 0.0277(14) 0.0335(15) 0.0271(14) -0.0086(11) -0.0025(11) -0.0037(11)
N7 0.0296(14) 0.0282(14) 0.0314(14) -0.0088(12) 0.0036(11) -0.0004(11)
N8 0.0477(18) 0.0357(16) 0.0326(16) -0.0038(13) 0.0053(13) 0.0060(13)
N9 0.0267(13) 0.0267(13) 0.0275(14) -0.0053(11) -0.0030(10) 0.0013(11)
N10 0.0253(13) 0.0234(13) 0.0286(14) -0.0043(10) -0.0022(10) -0.0025(10)
N11 0.0288(14) 0.0314(15) 0.0334(15) -0.0071(12) -0.0022(11) -0.0013(11)
N12 0.0287(14) 0.0336(15) 0.0276(14) -0.0040(11) -0.0035(11) -0.0003(12)
O1 0.0432(14) 0.0460(14) 0.0484(15) -0.0270(12) 0.0214(11) -0.0221(11)
O2 0.0296(11) 0.0287(11) 0.0295(11) -0.0072(9) 0.0012(9) -0.0056(9)
O3 0.0351(13) 0.0617(16) 0.0319(13) -0.0053(12) -0.0030(10) -0.0164(12)
O4 0.0320(13) 0.087(2) 0.0355(14) -0.0004(13) -0.0058(11) -0.0140(13)
O5 0.0315(13) 0.088(2) 0.0360(14) 0.0033(13) -0.0091(11) -0.0049(13)
O6 0.0420(13) 0.0279(12) 0.0337(12) -0.0066(10) -0.0036(10) 0.0051(10)
O7 0.0269(11) 0.0239(11) 0.0266(11) -0.0052(9) -0.0015(9) -0.0027(8)
O8 0.0321(12) 0.0498(15) 0.0285(12) 0.0008(11) -0.0042(10) 0.0015(11)
O9 0.0316(12) 0.0339(12) 0.0301(12) -0.0044(10) 0.0033(9) 0.0054(10)
O10 0.0323(12) 0.0441(14) 0.0384(13) -0.0197(11) -0.0055(10) 0.0059(10)
O11 0.0270(11) 0.0397(13) 0.0396(13) -0.0119(11) 0.0004(10) 0.0036(10)
O12 0.0246(12) 0.0465(14) 0.0562(15) -0.0205(12) -0.0042(11) -0.0017(10)
O13 0.0270(12) 0.0456(14) 0.0544(15) -0.0204(12) -0.0096(11) -0.0023(10)
O14 0.0347(12) 0.0268(12) 0.0312(12) -0.0024(9) -0.0027(9) -0.0048(9)
O15 0.0256(11) 0.0273(11) 0.0290(11) -0.0023(9) -0.0016(9) -0.0019(9)
O16 0.0315(12) 0.0324(12) 0.0377(13) -0.0119(10) -0.0050(10) -0.0006(10)
C1 0.0334(18) 0.0333(18) 0.0392(19) -0.0119(15) 0.0063(14) -0.0110(14)
C2 0.047(2) 0.044(2) 0.054(2) -0.0246(18) 0.0208(18) -0.0197(17)
C3 0.0410(19) 0.0355(19) 0.040(2) -0.0157(15) 0.0080(15) -0.0060(15)
C4 0.0306(17) 0.0266(17) 0.0353(18) -0.0032(14) -0.0007(14) -0.0040(13)
C5 0.0280(16) 0.0311(17) 0.0320(17) -0.0027(14) 0.0033(13) -0.0043(13)
C6 0.0276(16) 0.0275(16) 0.0291(16) -0.0051(13) 0.0003(13) -0.0027(13)
C7 0.0276(16) 0.0332(18) 0.0295(17) -0.0033(14) 0.0011(13) -0.0035(13)
C8 0.0344(18) 0.045(2) 0.0337(18) -0.0154(15) 0.0107(14) -0.0099(15)
C9 0.0301(19) 0.053(2) 0.067(3) -0.023(2) 0.0096(18) -0.0018(17)
C10 0.0291(18) 0.048(2) 0.047(2) -0.0135(17) -0.0042(15) 0.0077(15)
C11 0.0405(19) 0.0310(18) 0.0329(18) -0.0113(14) -0.0010(14) 0.0006(14)
C12 0.0362(18) 0.0304(17) 0.0298(17) -0.0079(14) -0.0032(14) -0.0046(14)
C13 0.051(2) 0.039(2) 0.0364(19) -0.0146(16) 0.0009(16) -0.0097(16)
C14 0.049(2) 0.047(2) 0.0309(18) -0.0093(16) -0.0016(16) -0.0193(17)
C15 0.0327(18) 0.055(2) 0.0326(18) 0.0011(16) -0.0046(14) -0.0163(16)
C16 0.0319(17) 0.0409(19) 0.0237(16) -0.0006(14) 0.0013(13) -0.0080(14)
C17 0.0338(17) 0.0314(17) 0.0216(15) -0.0033(13) 0.0003(13) -0.0073(14)
C18 0.0268(16) 0.0307(17) 0.0274(16) -0.0056(13) -0.0054(13) -0.0044(13)
C19 0.0272(16) 0.0415(19) 0.0283(17) -0.0066(14) -0.0038(13) -0.0007(14)
C20 0.0271(16) 0.048(2) 0.0295(17) -0.0066(15) -0.0036(13) -0.0065(15)
C21 0.0326(18) 0.059(2) 0.0302(18) -0.0083(17) -0.0045(15) -0.0084(16)
C22 0.0316(18) 0.053(2) 0.0289(18) -0.0062(16) -0.0038(14) 0.0031(16)
C23 0.0348(18) 0.0314(18) 0.0379(19) -0.0052(14) -0.0128(15) 0.0111(14)
C24 0.039(2) 0.0352(19) 0.049(2) -0.0135(16) -0.0142(16) 0.0118(16)
C25 0.046(2) 0.048(2) 0.072(3) -0.028(2) -0.020(2) 0.0103(19)
C26 0.042(2) 0.045(2) 0.082(3) -0.016(2) -0.014(2) -0.0047(18)
C27 0.0351(19) 0.044(2) 0.060(2) -0.0071(19) -0.0063(17) 0.0046(16)
C28 0.0340(18) 0.0280(17) 0.0409(19) -0.0037(14) -0.0082(15) 0.0059(14)
C29 0.053(2) 0.0309(19) 0.0328(19) 0.0015(15) 0.0008(16) 0.0020(16)
C30 0.073(3) 0.069(3) 0.040(2) -0.001(2) -0.006(2) 0.000(2)
C31 0.108(4) 0.060(3) 0.036(2) -0.005(2) -0.018(2) -0.030(3)
C32 0.0360(18) 0.042(2) 0.0316(18) -0.0118(15) -0.0092(14) -0.0046(15)
C33 0.0278(16) 0.0305(17) 0.0305(17) -0.0108(13) 0.0035(13) -0.0077(13)
C34 0.0218(14) 0.0264(16) 0.0265(16) -0.0042(12) 0.0013(12) -0.0044(12)
C35 0.0306(16) 0.0248(16) 0.0318(17) -0.0065(13) 0.0064(13) -0.0051(13)
C36 0.0271(16) 0.0262(16) 0.0286(16) -0.0003(13) 0.0062(13) -0.0006(13)
C37 0.0237(15) 0.0364(18) 0.0226(15) -0.0031(13) -0.0007(12) -0.0005(13)
C38 0.0229(15) 0.0295(16) 0.0237(15) -0.0052(12) 0.0045(12) -0.0031(12)
C39 0.0235(15) 0.0253(16) 0.0239(15) -0.0032(12) 0.0036(12) -0.0033(12)
C40 0.086(3) 0.093(4) 0.102(4) -0.074(3) 0.069(3) -0.062(3)
C41 0.122(5) 0.119(5) 0.129(5) -0.096(4) 0.102(4) -0.083(4)
C42 0.248(9) 0.087(4) 0.109(5) -0.064(4) 0.133(6) -0.111(5)
C43 0.064(3) 0.197(7) 0.213(8) -0.171(7) 0.081(4) -0.075(4)
C44 0.045(2) 0.0301(18) 0.0396(19) -0.0078(15) 0.0031(16) -0.0094(15)
C45 0.151(5) 0.110(4) 0.045(3) -0.031(3) 0.021(3) -0.093(4)
C46 0.061(3) 0.031(2) 0.102(4) -0.003(2) 0.009(3) -0.0020(19)
C47 0.045(2) 0.042(2) 0.066(3) -0.0150(19) 0.0002(19) -0.0119(17)
C48 0.060(3) 0.070(3) 0.038(2) -0.011(2) -0.0049(18) -0.030(2)
C49 0.085(4) 0.085(4) 0.148(6) -0.035(4) -0.062(4) -0.019(3)
C50 0.101(4) 0.060(3) 0.079(3) -0.020(3) -0.012(3) -0.036(3)
C51 0.107(4) 0.095(4) 0.065(3) -0.039(3) 0.007(3) -0.052(3)
C52 0.0265(17) 0.045(2) 0.041(2) 0.0017(16) 0.0026(14) -0.0013(15)
C53 0.040(2) 0.047(2) 0.057(2) 0.0111(19) 0.0093(18) 0.0063(17)
C54 0.0286(19) 0.068(3) 0.063(3) 0.002(2) -0.0003(18) -0.0010(18)
C55 0.0365(19) 0.041(2) 0.047(2) -0.0065(16) 0.0115(16) -0.0029(15)
C56 0.055(2) 0.043(2) 0.042(2) -0.0186(17) -0.0123(18) 0.0159(18)
C57 0.052(2) 0.049(2) 0.046(2) -0.0171(18) 0.0001(18) 0.0127(18)
C58 0.068(3) 0.067(3) 0.069(3) -0.039(2) -0.019(2) 0.020(2)
C59 0.095(4) 0.060(3) 0.039(2) -0.010(2) -0.008(2) 0.027(2)
C60 0.065(3) 0.068(3) 0.111(4) -0.025(3) -0.014(3) -0.024(3)
C61A 0.088(10) 0.105(11) 0.168(16) -0.078(12) 0.004(10) -0.042(9)
C62A 0.041(5) 0.119(9) 0.096(9) -0.050(7) -0.009(5) -0.017(5)
C63A 0.048(7) 0.060(8) 0.28(2) -0.005(10) -0.011(10) -0.036(6)
C61B 0.146(15) 0.22(2) 0.098(11) -0.055(12) 0.046(10) -0.146(16)
C62B 0.121(12) 0.064(8) 0.116(11) -0.016(7) 0.007(9) -0.043(7)
C63B 0.096(10) 0.188(17) 0.133(13) 0.015(12) -0.055(10) -0.087(11)
C64 0.0348(18) 0.0299(17) 0.0325(18) -0.0029(14) 0.0069(14) 0.0043(14)
C65 0.071(3) 0.051(2) 0.042(2) 0.0123(18) 0.018(2) 0.030(2)
C66 0.042(2) 0.0278(19) 0.081(3) -0.0054(19) 0.001(2) 0.0042(16)
C67 0.0329(18) 0.038(2) 0.049(2) -0.0067(16) 0.0055(16) 0.0064(15)
C68 0.0272(16) 0.0314(17) 0.0289(16) -0.0091(13) -0.0038(13) -0.0010(13)
C69 0.0398(19) 0.0333(18) 0.0381(19) -0.0118(15) 0.0013(15) -0.0102(15)
C70 0.0331(18) 0.049(2) 0.040(2) -0.0178(16) -0.0092(15) -0.0013(15)
C71 0.0328(17) 0.0400(19) 0.0300(17) -0.0132(14) 0.0036(14) -0.0025(14)
C72 0.0299(16) 0.0237(16) 0.0333(17) -0.0056(13) 0.0007(13) -0.0060(13)
C73 0.0334(17) 0.0297(17) 0.0331(18) -0.0068(14) 0.0052(14) -0.0046(14)
C74 0.045(2) 0.0307(18) 0.0334(18) -0.0021(14) 0.0060(15) -0.0059(15)
C75 0.049(2) 0.0300(18) 0.041(2) -0.0009(15) 0.0064(16) 0.0041(15)
C76 0.0378(19) 0.0302(18) 0.042(2) -0.0031(15) 0.0056(15) 0.0050(14)
C77 0.0302(16) 0.0250(16) 0.0335(17) -0.0064(13) 0.0043(13) -0.0023(13)
C78 0.0265(16) 0.0278(17) 0.0367(18) -0.0116(14) 0.0034(13) 0.0010(13)
C79 0.0404(19) 0.0367(19) 0.0293(17) -0.0091(14) 0.0077(14) 0.0018(15)
C80 0.0392(19) 0.043(2) 0.0354(19) -0.0014(15) 0.0113(15) -0.0012(16)
C81 0.052(2) 0.041(2) 0.039(2) 0.0007(16) 0.0122(17) -0.0016(17)
C82 0.064(3) 0.054(2) 0.031(2) -0.0015(17) 0.0037(18) 0.017(2)
C83 0.058(3) 0.070(3) 0.032(2) -0.0132(19) -0.0052(18) 0.032(2)
C84 0.089(4) 0.116(4) 0.038(2) -0.008(3) -0.007(2) 0.056(3)
C85 0.079(4) 0.146(5) 0.047(3) -0.023(3) -0.026(3) 0.061(4)
C86 0.057(3) 0.147(5) 0.062(3) -0.058(4) -0.024(3) 0.044(3)
C87 0.047(2) 0.090(3) 0.047(2) -0.043(2) -0.0180(19) 0.031(2)
C88 0.043(2) 0.066(3) 0.038(2) -0.0296(19) -0.0093(17) 0.0210(19)
C89 0.0230(15) 0.0283(16) 0.0316(17) -0.0077(13) -0.0036(12) -0.0006(12)
C90 0.0231(15) 0.0256(16) 0.0291(16) -0.0021(13) -0.0034(12) -0.0020(12)
C91 0.0244(15) 0.0275(16) 0.0274(16) -0.0041(13) -0.0024(12) -0.0024(12)
C92 0.0267(16) 0.0349(18) 0.0361(18) -0.0051(15) 0.0009(14) -0.0027(14)
C93 0.0286(17) 0.0298(17) 0.0341(18) -0.0080(14) -0.0038(13) -0.0031(13)
C94 0.0348(18) 0.0300(18) 0.0361(19) 0.0008(14) -0.0114(14) -0.0042(14)
C95 0.044(2) 0.045(2) 0.037(2) 0.0044(16) -0.0105(16) -0.0125(17)
C96 0.097(3) 0.065(3) 0.039(2) 0.0095(19) -0.012(2) -0.049(3)
C97 0.178(6) 0.062(3) 0.050(3) -0.006(2) -0.005(3) -0.076(4)
C98 0.132(4) 0.049(3) 0.043(2) -0.011(2) -0.003(3) -0.040(3)
C99 0.057(2) 0.0295(18) 0.039(2) -0.0040(15) -0.0094(17) -0.0124(16)
C100 0.045(2) 0.038(2) 0.0351(19) -0.0122(15) -0.0050(15) -0.0007(16)
C101 0.0360(18) 0.0405(19) 0.0334(18) -0.0118(15) 0.0069(14) -0.0049(15)
C102 0.044(2) 0.044(2) 0.0283(18) -0.0076(15) 0.0009(15) -0.0079(16)
C103 0.0357(18) 0.046(2) 0.0288(17) -0.0032(15) -0.0077(14) -0.0033(15)
C104 0.0278(16) 0.0325(17) 0.0256(16) 0.0017(13) 0.0026(13) 0.0015(13)
C105 0.0255(15) 0.0317(17) 0.0269(16) -0.0038(13) 0.0015(12) 0.0003(13)
C106 0.0268(16) 0.0280(17) 0.0313(17) -0.0006(13) 0.0035(13) -0.0007(13)
C107 0.0242(16) 0.0295(17) 0.0413(19) -0.0046(14) 0.0055(14) -0.0007(13)
C108 0.0230(15) 0.0364(18) 0.0351(18) -0.0073(14) 0.0010(13) -0.0030(13)
C109 0.0211(15) 0.0329(17) 0.0287(16) -0.0032(13) 0.0035(12) -0.0011(13)
C110 0.0227(15) 0.0292(16) 0.0264(16) -0.0055(13) 0.0037(12) -0.0025(12)
C111 0.046(2) 0.045(2) 0.0323(19) -0.0070(16) 0.0114(16) 0.0064(16)
C112 0.068(3) 0.054(2) 0.040(2) -0.0018(18) 0.019(2) 0.010(2)
C113 0.042(2) 0.103(4) 0.050(3) -0.008(2) 0.0148(19) 0.010(2)
C114 0.091(3) 0.038(2) 0.044(2) -0.0096(18) 0.012(2) 0.016(2)
C115 0.074(3) 0.039(2) 0.044(2) 0.0079(17) 0.009(2) 0.019(2)
C116 0.063(3) 0.057(3) 0.053(3) 0.009(2) -0.005(2) 0.007(2)
C117 0.146(5) 0.087(4) 0.058(3) 0.019(3) 0.019(3) 0.083(4)
C118 0.128(5) 0.032(2) 0.063(3) 0.005(2) -0.017(3) -0.003(3)
C119 0.111(5) 0.219(9) 0.062(4) -0.015(5) -0.034(4) 0.093(6)
C120 0.075(6) 0.074(6) 0.043(4) -0.019(4) -0.025(4) 0.043(5)
C121 0.109(8) 0.139(8) 0.097(7) 0.051(7) -0.021(6) 0.004(7)
C122 0.155(10) 0.173(10) 0.106(9) -0.014(8) -0.013(8) 0.013(8)
C12A 0.101(7) 0.122(8) 0.064(6) 0.012(6) -0.039(5) 0.044(6)
C12B 0.065(6) 0.133(8) 0.029(4) -0.002(5) -0.008(4) 0.006(5)
C12C 0.111(8) 0.149(9) 0.101(8) -0.002(7) -0.010(7) 0.058(7)
C123 0.032(2) 0.082(3) 0.074(3) -0.049(3) -0.0079(19) 0.006(2)
C124 0.031(2) 0.139(5) 0.108(4) -0.087(4) -0.017(2) 0.014(3)
C125 0.038(2) 0.087(4) 0.142(5) -0.079(4) -0.005(3) 0.001(2)
C126 0.035(2) 0.059(3) 0.061(3) -0.025(2) -0.0028(18) -0.0042(18)
C127 0.050(2) 0.045(2) 0.036(2) 0.0125(16) 0.0008(17) -0.0046(17)
C128 0.079(3) 0.069(3) 0.044(2) 0.017(2) 0.004(2) -0.014(2)
C129 0.072(3) 0.071(3) 0.058(3) 0.017(2) 0.024(2) 0.013(2)
C130 0.078(3) 0.051(2) 0.034(2) -0.0024(18) -0.0081(19) -0.016(2)
C131 0.475(18) 0.140(6) 0.056(4) -0.009(4) 0.009(7) -0.232(10)
C132 0.130(5) 0.047(3) 0.074(4) -0.028(3) 0.001(3) -0.045(3)
C133 0.386(19) 0.273(14) 0.125(8) -0.091(9) 0.090(10) -0.295(15)
C134 0.209(9) 0.025(3) 0.088(5) -0.002(3) -0.032(5) -0.024(4)
C135 0.0338(18) 0.0300(18) 0.057(2) 0.0027(16) -0.0006(16) -0.0089(14)
C136 0.038(2) 0.051(2) 0.088(3) 0.006(2) 0.013(2) -0.0159(18)
C137 0.049(2) 0.041(2) 0.113(4) 0.021(2) -0.019(2) -0.0182(19)
C138 0.090(4) 0.059(3) 0.085(4) -0.019(3) 0.007(3) -0.043(3)
C139 0.0259(16) 0.0395(19) 0.0298(17) -0.0015(14) -0.0031(13) -0.0037(14)
C140 0.0354(19) 0.041(2) 0.038(2) 0.0026(16) -0.0033(15) 0.0061(15)
C141 0.0347(19) 0.053(2) 0.039(2) 0.0019(17) -0.0107(15) -0.0101(16)
C142 0.0315(17) 0.0426(19) 0.0271(17) -0.0043(14) -0.0013(13) -0.0049(14)

loop_
_atom_type_symbol
_atom_type_description
_atom_type_scat_dispersion_real
_atom_type_scat_dispersion_imag
_atom_type_scat_source
C C 0.0033 0.0016 'International Tables Vol C Tables 4.2.6.8 and 6.1.1.4'
H H 0.0000 0.0000 'International Tables Vol C Tables 4.2.6.8 and 6.1.1.4'
N N 0.0061 0.0033 'International Tables Vol C Tables 4.2.6.8 and 6.1.1.4'
O O 0.0106 0.0060 'International Tables Vol C Tables 4.2.6.8 and 6.1.1.4'
Fe Fe 0.3463 0.8444 'International Tables Vol C Tables 4.2.6.8 and 6.1.1.4'

loop_
_geom_angle_atom_site_label_1
_geom_angle_atom_site_label_2
_geom_angle_atom_site_label_3
_geom_angle
_geom_angle_site_symmetry_1
_geom_angle_site_symmetry_3
_geom_angle_publ_flag
O1 Fe1 O2 96.10(10) . . ?
O1 Fe1 N1 86.78(10) . . ?
O2 Fe1 N1 105.37(9) . . ?
O1 Fe1 N2 170.99(10) . . ?
O2 Fe1 N2 86.05(9) . . ?
N1 Fe1 N2 84.21(10) . . ?
O1 Fe1 N3 93.91(10) . . ?
O2 Fe1 N3 91.71(9) . . ?
N1 Fe1 N3 162.74(10) . . ?
N2 Fe1 N3 94.78(10) . . ?
O1 Fe1 O3 94.10(11) . . ?
O2 Fe1 O3 165.81(9) . . ?
N1 Fe1 O3 85.00(9) . . ?
N2 Fe1 O3 85.40(10) . . ?
N3 Fe1 O3 77.75(9) . . ?
O6 Fe2 O7 93.75(9) . . ?
O6 Fe2 N5 85.28(10) . . ?
O7 Fe2 N5 103.32(11) . . ?
O6 Fe2 N6 168.89(10) . . ?
O7 Fe2 N6 86.43(9) . . ?
N5 Fe2 N6 83.88(11) . . ?
O6 Fe2 N4 97.62(10) . . ?
O7 Fe2 N4 92.72(9) . . ?
N5 Fe2 N4 163.51(11) . . ?
N6 Fe2 N4 93.46(10) . . ?
O6 Fe2 O8 93.99(10) . . ?
O7 Fe2 O8 168.37(9) . . ?
N5 Fe2 O8 85.97(11) . . ?
N6 Fe2 O8 87.64(9) . . ?
N4 Fe2 O8 77.65(9) . . ?
O9 Fe3 O10 96.90(10) . . ?
O9 Fe3 N7 86.63(9) . . ?
O10 Fe3 N7 104.76(10) . . ?
O9 Fe3 N9 92.41(9) . . ?
O10 Fe3 N9 92.37(9) . . ?
N7 Fe3 N9 162.85(10) . . ?
O9 Fe3 N8 171.50(10) . . ?
O10 Fe3 N8 85.98(11) . . ?
N7 Fe3 N8 84.90(10) . . ?
N9 Fe3 N8 95.46(10) . . ?
O9 Fe3 O11 93.37(9) . . ?
O10 Fe3 O11 165.87(9) . . ?
N7 Fe3 O11 85.47(9) . . ?
N9 Fe3 O11 77.49(9) . . ?
N8 Fe3 O11 85.24(10) . . ?
O15 Fe4 O14 96.80(9) . . ?
O15 Fe4 N11 106.06(9) . . ?
O14 Fe4 N11 87.93(10) . . ?
O15 Fe4 N10 94.62(9) . . ?
O14 Fe4 N10 96.81(9) . . ?
N11 Fe4 N10 158.12(10) . . ?
O15 Fe4 N12 87.34(9) . . ?
O14 Fe4 N12 170.76(10) . . ?
N11 Fe4 N12 82.98(10) . . ?
N10 Fe4 N12 91.07(10) . . ?
O15 Fe4 O16 169.86(8) . . ?
O14 Fe4 O16 89.38(9) . . ?
N11 Fe4 O16 82.11(9) . . ?
N10 Fe4 O16 76.62(9) . . ?
N12 Fe4 O16 87.74(9) . . ?
C7 N1 C8 117.3(3) . . ?
C7 N1 Fe1 123.1(2) . . ?
C8 N1 Fe1 119.0(2) . . ?
C11 N2 C10 117.9(3) . . ?
C11 N2 Fe1 121.2(2) . . ?
C10 N2 Fe1 120.8(2) . . ?
C18 N3 C20 104.6(3) . . ?
C18 N3 Fe1 144.3(2) . . ?
C20 N3 Fe1 110.53(19) . . ?
C18 N4 C19 104.3(2) . . ?
C18 N4 Fe2 144.4(2) . . ?
C19 N4 Fe2 110.99(19) . . ?
C29 N5 C30 119.8(3) . . ?
C29 N5 Fe2 119.5(2) . . ?
C30 N5 Fe2 120.5(2) . . ?
C33 N6 C32 117.0(3) . . ?
C33 N6 Fe2 123.2(2) . . ?
C32 N6 Fe2 119.7(2) . . ?
C78 N7 C79 117.2(3) . . ?
C78 N7 Fe3 124.1(2) . . ?
C79 N7 Fe3 118.1(2) . . ?
C82 N8 C81 118.1(3) . . ?
C82 N8 Fe3 122.1(3) . . ?
C81 N8 Fe3 119.8(2) . . ?
C89 N9 C91 104.8(2) . . ?
C89 N9 Fe3 142.6(2) . . ?
C91 N9 Fe3 111.16(19) . . ?
C89 N10 C90 104.7(2) . . ?
C89 N10 Fe4 142.5(2) . . ?
C90 N10 Fe4 112.80(19) . . ?
C100 N11 C101 117.5(3) . . ?
C100 N11 Fe4 121.5(2) . . ?
C101 N11 Fe4 119.5(2) . . ?
C104 N12 C103 117.4(3) . . ?
C104 N12 Fe4 122.7(2) . . ?
C103 N12 Fe4 119.9(2) . . ?
C1 O1 Fe1 133.9(2) . . ?
C17 O2 Fe1 129.73(19) . . ?
C21 O3 Fe1 115.8(2) . . ?
C23 O6 Fe2 127.4(2) . . ?
C39 O7 Fe2 133.36(18) . . ?
C22 O8 Fe2 115.2(2) . . ?
C72 O9 Fe3 135.43(19) . . ?
C88 O10 Fe3 130.8(3) . . ?
C92 O11 Fe3 115.35(19) . . ?
C94 O14 Fe4 129.3(2) . . ?
C110 O15 Fe4 133.22(19) . . ?
C93 O16 Fe4 114.30(19) . . ?
O1 C1 C6 120.3(3) . . ?
O1 C1 C2 121.4(3) . . ?
C6 C1 C2 118.3(3) . . ?
C3 C2 C1 118.0(3) . . ?
C3 C2 C40 122.3(3) . . ?
C1 C2 C40 119.7(3) . . ?
C2 C3 C4 124.9(3) . . ?
C5 C4 C3 116.6(3) . . ?
C5 C4 C44 122.4(3) . . ?
C3 C4 C44 120.8(3) . . ?
C4 C5 C6 122.0(3) . . ?
C5 C6 C1 120.2(3) . . ?
C5 C6 C7 117.3(3) . . ?
C1 C6 C7 122.5(3) . . ?
N1 C7 C6 127.7(3) . . ?
N1 C8 C9 110.9(3) . . ?
C8 C9 C10 116.0(3) . . ?
N2 C10 C9 112.1(3) . . ?
N2 C11 C12 127.4(3) . . ?
C13 C12 C17 120.1(3) . . ?
C13 C12 C11 116.6(3) . . ?
C17 C12 C11 122.7(3) . . ?
C14 C13 C12 121.9(3) . . ?
C13 C14 C15 117.2(3) . . ?
C13 C14 C48 119.3(3) . . ?
C15 C14 C48 123.5(3) . . ?
C14 C15 C16 124.8(3) . . ?
C15 C16 C17 117.0(3) . . ?
C15 C16 C52 122.4(3) . . ?
C17 C16 C52 120.6(3) . . ?
O2 C17 C12 120.7(3) . . ?
O2 C17 C16 120.4(3) . . ?
C12 C17 C16 118.8(3) . . ?
N3 C18 N4 113.6(3) . . ?
C20 C19 N4 108.7(3) . . ?
C20 C19 C22 132.7(3) . . ?
N4 C19 C22 118.6(3) . . ?
N3 C20 C19 108.7(3) . . ?
N3 C20 C21 119.4(3) . . ?
C19 C20 C21 131.8(3) . . ?
O3 C21 O4 125.1(3) . . ?
O3 C21 C20 116.3(3) . . ?
O4 C21 C20 118.7(3) . . ?
O8 C22 O5 123.5(3) . . ?
O8 C22 C19 117.3(3) . . ?
O5 C22 C19 119.2(3) . . ?
O6 C23 C24 120.4(3) . . ?
O6 C23 C28 120.3(3) . . ?
C24 C23 C28 119.3(3) . . ?
C25 C24 C23 117.1(3) . . ?
C25 C24 C56 122.4(3) . . ?
C23 C24 C56 120.5(3) . . ?
C24 C25 C26 125.2(4) . . ?
C27 C26 C25 116.2(4) . . ?
C27 C26 C60 122.3(4) . . ?
C25 C26 C60 121.5(4) . . ?
C26 C27 C28 122.4(4) . . ?
C27 C28 C23 119.3(3) . . ?
C27 C28 C29 118.7(3) . . ?
C23 C28 C29 121.4(3) . . ?
N5 C29 C28 126.7(3) . . ?
C31 C30 N5 114.4(3) . . ?
C30 C31 C32 120.8(4) . . ?
N6 C32 C31 108.6(3) . . ?
N6 C33 C34 127.5(3) . . ?
C35 C34 C39 120.0(3) . . ?
C35 C34 C33 116.8(3) . . ?
C39 C34 C33 122.9(3) . . ?
C36 C35 C34 122.1(3) . . ?
C35 C36 C37 116.4(3) . . ?
C35 C36 C64 123.4(3) . . ?
C37 C36 C64 120.2(3) . . ?
C38 C37 C36 124.9(3) . . ?
C37 C38 C39 117.5(3) . . ?
C37 C38 C68 122.0(3) . . ?
C39 C38 C68 120.4(3) . . ?
O7 C39 C34 120.5(3) . . ?
O7 C39 C38 120.4(3) . . ?
C34 C39 C38 119.0(3) . . ?
C43 C40 C42 111.0(5) . . ?
C43 C40 C41 108.1(4) . . ?
C42 C40 C41 107.6(4) . . ?
C43 C40 C2 109.3(4) . . ?
C42 C40 C2 109.9(4) . . ?
C41 C40 C2 111.0(3) . . ?
C45 C44 C46 110.6(4) . . ?
C45 C44 C4 112.0(3) . . ?
C46 C44 C4 106.9(3) . . ?
C45 C44 C47 108.1(4) . . ?
C46 C44 C47 107.5(3) . . ?
C4 C44 C47 111.6(3) . . ?
C49 C48 C50 110.3(4) . . ?
C49 C48 C51 110.1(4) . . ?
C50 C48 C51 107.2(4) . . ?
C49 C48 C14 111.1(4) . . ?
C50 C48 C14 109.2(3) . . ?
C51 C48 C14 108.9(3) . . ?
C16 C52 C55 110.8(3) . . ?
C16 C52 C53 109.7(3) . . ?
C55 C52 C53 109.3(3) . . ?
C16 C52 C54 111.6(3) . . ?
C55 C52 C54 107.9(3) . . ?
C53 C52 C54 107.4(3) . . ?
C57 C56 C59 109.7(4) . . ?
C57 C56 C24 108.9(3) . . ?
C59 C56 C24 111.2(3) . . ?
C57 C56 C58 107.8(3) . . ?
C59 C56 C58 107.2(3) . . ?
C24 C56 C58 111.9(3) . . ?
C61B C60 C61A 128.3(9) . . ?
C61B C60 C26 115.5(6) . . ?
C61A C60 C26 114.3(6) . . ?
C61B C60 C63B 113.9(11) . . ?
C61A C60 C63B 60.7(9) . . ?
C26 C60 C63B 108.0(6) . . ?
C61B C60 C63A 37.9(10) . . ?
C61A C60 C63A 113.5(10) . . ?
C26 C60 C63A 106.5(6) . . ?
C63B C60 C63A 143.6(7) . . ?
C61B C60 C62A 65.6(10) . . ?
C61A C60 C62A 108.5(8) . . ?
C26 C60 C62A 110.0(5) . . ?
C63B C60 C62A 53.8(8) . . ?
C63A C60 C62A 103.3(8) . . ?
C61B C60 C62B 103.2(12) . . ?
C61A C60 C62B 46.3(7) . . ?
C26 C60 C62B 109.5(6) . . ?
C63B C60 C62B 106.2(10) . . ?
C63A C60 C62B 72.0(8) . . ?
C62A C60 C62B 139.8(7) . . ?
C67 C64 C36 110.1(3) . . ?
C67 C64 C66 108.6(3) . . ?
C36 C64 C66 111.4(3) . . ?
C67 C64 C65 108.6(3) . . ?
C36 C64 C65 109.9(3) . . ?
C66 C64 C65 108.2(3) . . ?
C70 C68 C38 112.1(3) . . ?
C70 C68 C69 107.1(3) . . ?
C38 C68 C69 112.2(2) . . ?
C70 C68 C71 107.3(3) . . ?
C38 C68 C71 108.8(2) . . ?
C69 C68 C71 109.3(3) . . ?
O9 C72 C77 120.6(3) . . ?
O9 C72 C73 120.5(3) . . ?
C77 C72 C73 118.9(3) . . ?
C74 C73 C72 117.7(3) . . ?
C74 C73 C111 121.6(3) . . ?
C72 C73 C111 120.7(3) . . ?
C73 C74 C75 124.6(3) . . ?
C76 C75 C74 116.6(3) . . ?
C76 C75 C115 123.6(3) . . ?
C74 C75 C115 119.8(3) . . ?
C75 C76 C77 121.9(3) . . ?
C72 C77 C76 120.3(3) . . ?
C72 C77 C78 122.6(3) . . ?
C76 C77 C78 117.1(3) . . ?
N7 C78 C77 127.9(3) . . ?
N7 C79 C80 109.5(3) . . ?
C81 C80 C79 114.9(3) . . ?
N8 C81 C80 112.0(3) . . ?
N8 C82 C83 127.5(4) . . ?
C88 C83 C84 120.3(4) . . ?
C88 C83 C82 122.2(3) . . ?
C84 C83 C82 117.4(4) . . ?
C85 C84 C83 121.1(5) . . ?
C84 C85 C86 117.2(4) . . ?
C84 C85 C119 122.6(6) . . ?
C86 C85 C119 120.1(6) . . ?
C87 C86 C85 125.9(5) . . ?
C86 C87 C88 116.2(5) . . ?
C86 C87 C123 122.9(4) . . ?
C88 C87 C123 120.9(4) . . ?
O10 C88 C83 121.1(3) . . ?
O10 C88 C87 119.6(4) . . ?
C83 C88 C87 119.2(4) . . ?
N10 C89 N9 113.1(3) . . ?
C91 C90 N10 108.7(3) . . ?
C91 C90 C93 132.7(3) . . ?
N10 C90 C93 118.6(3) . . ?
N9 C91 C90 108.7(3) . . ?
N9 C91 C92 119.2(3) . . ?
C90 C91 C92 131.9(3) . . ?
O11 C92 O12 124.7(3) . . ?
O11 C92 C91 116.2(3) . . ?
O12 C92 C91 119.1(3) . . ?
O16 C93 O13 123.4(3) . . ?
O16 C93 C90 117.7(3) . . ?
O13 C93 C90 119.0(3) . . ?
O14 C94 C99 119.9(3) . . ?
O14 C94 C95 120.4(3) . . ?
C99 C94 C95 119.7(3) . . ?
C96 C95 C94 117.3(3) . . ?
C96 C95 C127 121.1(3) . . ?
C94 C95 C127 121.5(3) . . ?
C97 C96 C95 123.9(4) . . ?
C98 C97 C96 117.9(4) . . ?
C98 C97 C131 121.8(4) . . ?
C96 C97 C131 120.1(4) . . ?
C97 C98 C99 121.4(4) . . ?
C98 C99 C94 119.2(3) . . ?
C98 C99 C100 116.8(3) . . ?
C94 C99 C100 123.8(3) . . ?
N11 C100 C99 127.5(3) . . ?
N11 C101 C102 110.3(3) . . ?
C101 C102 C103 116.0(3) . . ?
N12 C103 C102 110.6(3) . . ?
N12 C104 C105 127.8(3) . . ?
C106 C105 C110 119.6(3) . . ?
C106 C105 C104 117.4(3) . . ?
C110 C105 C104 122.8(3) . . ?
C107 C106 C105 122.4(3) . . ?
C106 C107 C108 116.8(3) . . ?
C106 C107 C135 122.3(3) . . ?
C108 C107 C135 120.8(3) . . ?
C109 C108 C107 124.5(3) . . ?
C108 C109 C110 117.2(3) . . ?
C108 C109 C139 122.5(3) . . ?
C110 C109 C139 120.2(3) . . ?
O15 C110 C105 120.8(3) . . ?
O15 C110 C109 119.8(3) . . ?
C105 C110 C109 119.3(3) . . ?
C73 C111 C112 111.9(3) . . ?
C73 C111 C114 109.6(3) . . ?
C112 C111 C114 108.2(3) . . ?
C73 C111 C113 109.9(3) . . ?
C112 C111 C113 106.9(3) . . ?
C114 C111 C113 110.3(3) . . ?
C116 C115 C117 107.7(4) . . ?
C116 C115 C118 108.5(3) . . ?
C117 C115 C118 109.8(4) . . ?
C116 C115 C75 110.2(3) . . ?
C117 C115 C75 110.8(3) . . ?
C118 C115 C75 109.7(4) . . ?
C122 C119 C12C 129.3(10) . . ?
C122 C119 C85 114.7(8) . . ?
C12C C119 C85 115.9(7) . . ?
C122 C119 C121 112.4(11) . . ?
C12C C119 C121 57.0(8) . . ?
C85 C119 C121 104.7(7) . . ?
C122 C119 C12A 57.9(9) . . ?
C12C C119 C12A 105.7(10) . . ?
C85 C119 C12A 110.9(6) . . ?
C121 C119 C12A 57.5(8) . . ?
C122 C119 C120 114.9(10) . . ?
C12C C119 C120 42.1(8) . . ?
C85 C119 C120 109.6(6) . . ?
C121 C119 C120 99.0(7) . . ?
C12A C119 C120 137.1(6) . . ?
C122 C119 C12B 37.6(8) . . ?
C12C C119 C12B 120.4(10) . . ?
C85 C119 C12B 106.5(6) . . ?
C121 C119 C12B 144.5(8) . . ?
C12A C119 C12B 95.3(7) . . ?
C120 C119 C12B 86.0(6) . . ?
C126 C123 C125 110.3(4) . . ?
C126 C123 C87 111.0(3) . . ?
C125 C123 C87 109.3(4) . . ?
C126 C123 C124 107.1(3) . . ?
C125 C123 C124 106.9(4) . . ?
C87 C123 C124 112.2(4) . . ?
C95 C127 C128 112.8(3) . . ?
C95 C127 C130 109.8(3) . . ?
C128 C127 C130 107.8(3) . . ?
C95 C127 C129 110.5(3) . . ?
C128 C127 C129 106.8(3) . . ?
C130 C127 C129 109.1(4) . . ?
C134 C131 C132 119.3(5) . . ?
C134 C131 C97 117.0(4) . . ?
C132 C131 C97 115.0(4) . . ?
C134 C131 C133 96.1(6) . . ?
C132 C131 C133 99.4(6) . . ?
C97 C131 C133 104.4(4) . . ?
C136 C135 C138 109.2(4) . . ?
C136 C135 C137 108.6(3) . . ?
C138 C135 C137 108.0(4) . . ?
C136 C135 C107 109.7(3) . . ?
C138 C135 C107 110.2(3) . . ?
C137 C135 C107 111.1(3) . . ?
C141 C139 C140 107.3(3) . . ?
C141 C139 C142 107.6(3) . . ?
C140 C139 C142 108.9(3) . . ?
C141 C139 C109 111.5(3) . . ?
C140 C139 C109 111.7(3) . . ?
C142 C139 C109 109.7(2) . . ?

loop_
_geom_bond_atom_site_label_1
_geom_bond_atom_site_label_2
_geom_bond_distance
_geom_bond_site_symmetry_2
_geom_bond_publ_flag
Fe1 O1 1.884(2) . ?
Fe1 O2 1.906(2) . ?
Fe1 N1 2.110(3) . ?
Fe1 N2 2.123(3) . ?
Fe1 N3 2.137(3) . ?
Fe1 O3 2.155(2) . ?
Fe2 O6 1.896(2) . ?
Fe2 O7 1.906(2) . ?
Fe2 N5 2.108(3) . ?
Fe2 N6 2.117(3) . ?
Fe2 N4 2.126(3) . ?
Fe2 O8 2.153(2) . ?
Fe3 O9 1.894(2) . ?
Fe3 O10 1.901(2) . ?
Fe3 N7 2.116(3) . ?
Fe3 N9 2.121(2) . ?
Fe3 N8 2.121(3) . ?
Fe3 O11 2.164(2) . ?
Fe4 O15 1.883(2) . ?
Fe4 O14 1.890(2) . ?
Fe4 N11 2.102(3) . ?
Fe4 N10 2.111(2) . ?
Fe4 N12 2.123(3) . ?
Fe4 O16 2.223(2) . ?
N1 C7 1.281(4) . ?
N1 C8 1.468(4) . ?
N2 C11 1.284(4) . ?
N2 C10 1.469(4) . ?
N3 C18 1.339(4) . ?
N3 C20 1.367(4) . ?
N4 C18 1.344(4) . ?
N4 C19 1.371(4) . ?
N5 C29 1.282(4) . ?
N5 C30 1.513(5) . ?
N6 C33 1.291(4) . ?
N6 C32 1.472(4) . ?
N7 C78 1.274(4) . ?
N7 C79 1.479(4) . ?
N8 C82 1.290(5) . ?
N8 C81 1.463(5) . ?
N9 C89 1.345(4) . ?
N9 C91 1.363(4) . ?
N10 C89 1.336(4) . ?
N10 C90 1.370(4) . ?
N11 C100 1.273(4) . ?
N11 C101 1.468(4) . ?
N12 C104 1.286(4) . ?
N12 C103 1.475(4) . ?
O1 C1 1.309(4) . ?
O2 C17 1.320(4) . ?
O3 C21 1.257(4) . ?
O4 C21 1.272(4) . ?
O5 C22 1.284(4) . ?
O6 C23 1.318(4) . ?
O7 C39 1.325(3) . ?
O8 C22 1.255(4) . ?
O9 C72 1.309(4) . ?
O10 C88 1.315(4) . ?
O11 C92 1.260(4) . ?
O12 C92 1.269(4) . ?
O13 C93 1.292(4) . ?
O14 C94 1.316(4) . ?
O15 C110 1.324(3) . ?
O16 C93 1.244(4) . ?
C1 C6 1.417(4) . ?
C1 C2 1.422(5) . ?
C2 C3 1.369(5) . ?
C2 C40 1.539(5) . ?
C3 C4 1.400(4) . ?
C4 C5 1.366(4) . ?
C4 C44 1.530(4) . ?
C5 C6 1.400(4) . ?
C6 C7 1.446(4) . ?
C8 C9 1.514(5) . ?
C9 C10 1.526(5) . ?
C11 C12 1.436(4) . ?
C12 C13 1.404(4) . ?
C12 C17 1.410(4) . ?
C13 C14 1.364(5) . ?
C14 C15 1.383(5) . ?
C14 C48 1.551(5) . ?
C15 C16 1.391(5) . ?
C16 C17 1.427(4) . ?
C16 C52 1.528(5) . ?
C19 C20 1.367(4) . ?
C19 C22 1.449(4) . ?
C20 C21 1.465(4) . ?
C23 C24 1.418(5) . ?
C23 C28 1.420(5) . ?
C24 C25 1.373(5) . ?
C24 C56 1.534(5) . ?
C25 C26 1.404(6) . ?
C26 C27 1.370(5) . ?
C26 C60 1.532(6) . ?
C27 C28 1.401(5) . ?
C28 C29 1.434(5) . ?
C30 C31 1.436(6) . ?
C31 C32 1.497(5) . ?
C33 C34 1.434(4) . ?
C34 C35 1.411(4) . ?
C34 C39 1.413(4) . ?
C35 C36 1.373(4) . ?
C36 C37 1.405(4) . ?
C36 C64 1.531(4) . ?
C37 C38 1.386(4) . ?
C38 C39 1.422(4) . ?
C38 C68 1.533(4) . ?
C40 C43 1.524(7) . ?
C40 C42 1.538(7) . ?
C40 C41 1.539(5) . ?
C44 C45 1.503(5) . ?
C44 C46 1.518(5) . ?
C44 C47 1.540(5) . ?
C48 C49 1.498(6) . ?
C48 C50 1.517(6) . ?
C48 C51 1.547(6) . ?
C52 C55 1.531(5) . ?
C52 C53 1.539(5) . ?
C52 C54 1.541(5) . ?
C56 C57 1.528(5) . ?
C56 C59 1.528(5) . ?
C56 C58 1.537(5) . ?
C60 C61B 1.485(8) . ?
C60 C61A 1.521(8) . ?
C60 C63B 1.532(8) . ?
C60 C63A 1.534(9) . ?
C60 C62A 1.543(7) . ?
C60 C62B 1.546(8) . ?
C64 C67 1.525(4) . ?
C64 C66 1.534(5) . ?
C64 C65 1.535(5) . ?
C68 C70 1.528(4) . ?
C68 C69 1.539(4) . ?
C68 C71 1.540(4) . ?
C72 C77 1.404(4) . ?
C72 C73 1.431(4) . ?
C73 C74 1.378(5) . ?
C73 C111 1.531(4) . ?
C74 C75 1.405(5) . ?
C75 C76 1.377(5) . ?
C75 C115 1.541(5) . ?
C76 C77 1.407(4) . ?
C77 C78 1.450(4) . ?
C79 C80 1.529(5) . ?
C80 C81 1.522(5) . ?
C82 C83 1.440(6) . ?
C83 C88 1.402(6) . ?
C83 C84 1.415(5) . ?
C84 C85 1.377(8) . ?
C85 C86 1.381(8) . ?
C85 C119 1.545(7) . ?
C86 C87 1.381(6) . ?
C87 C88 1.444(6) . ?
C87 C123 1.531(7) . ?
C90 C91 1.361(4) . ?
C90 C93 1.453(4) . ?
C91 C92 1.460(4) . ?
C94 C99 1.409(5) . ?
C94 C95 1.416(5) . ?
C95 C96 1.384(5) . ?
C95 C127 1.524(5) . ?
C96 C97 1.373(6) . ?
C97 C98 1.372(6) . ?
C97 C131 1.525(7) . ?
C98 C99 1.398(5) . ?
C99 C100 1.438(5) . ?
C101 C102 1.521(5) . ?
C102 C103 1.520(5) . ?
C104 C105 1.437(4) . ?
C105 C106 1.403(4) . ?
C105 C110 1.417(4) . ?
C106 C107 1.364(4) . ?
C107 C108 1.405(4) . ?
C107 C135 1.541(4) . ?
C108 C109 1.386(4) . ?
C109 C110 1.422(4) . ?
C109 C139 1.543(4) . ?
C111 C112 1.533(5) . ?
C111 C114 1.533(5) . ?
C111 C113 1.534(5) . ?
C115 C116 1.525(6) . ?
C115 C117 1.530(6) . ?
C115 C118 1.529(6) . ?
C119 C122 1.462(9) . ?
C119 C12C 1.469(8) . ?
C119 C121 1.545(9) . ?
C119 C12A 1.548(9) . ?
C119 C120 1.575(8) . ?
C119 C12B 1.592(8) . ?
C123 C126 1.517(5) . ?
C123 C125 1.526(6) . ?
C123 C124 1.548(5) . ?
C127 C128 1.537(5) . ?
C127 C130 1.537(5) . ?
C127 C129 1.540(5) . ?
C131 C134 1.442(6) . ?
C131 C132 1.466(6) . ?
C131 C133 1.618(9) . ?
C135 C136 1.511(5) . ?
C135 C138 1.523(6) . ?
C135 C137 1.526(5) . ?
C139 C141 1.531(4) . ?
C139 C140 1.533(5) . ?
C139 C142 1.539(4) . ?

loop_
_geom_hbond_atom_site_label_D
_geom_hbond_atom_site_label_H
_geom_hbond_atom_site_label_A
_geom_hbond_distance_DH
_geom_hbond_distance_HA
_geom_hbond_distance_DA
_geom_hbond_angle_DHA
_geom_hbond_site_symmetry_A
O4 H4A O5 0.84 1.66 2.502(4) 179.8 .
O5 H5B O4 0.84 1.66 2.502(4) 178.2 .
O12 H12S O13 0.84 1.67 2.510(3) 179.3 .
O13 H13W O12 0.84 1.67 2.510(3) 177.9 .
